data_2227557
loop_
_publ_author_name
'Da, Yu-Xia'
'Quan, Zheng-Jun'

_publ_section_title
;
 3-(Pyridin-2-yl)coumarin
;
_journal_coeditor_code HB5667
_journal_issue 11
_journal_name_full 'Acta Crystallographica Section E'
_journal_page_first o2872
_journal_paper_doi 10.1107/S1600536810039796
_journal_volume 66
_journal_year 2010
_chemical_formula_iupac 'C14 H9 N O2'
_chemical_formula_moiety 'C14 H9 N O2'
_chemical_formula_sum 'C14 H9 N O2'
_chemical_formula_weight 223.22
_chemical_melting_point_gt 416
_chemical_melting_point_lt 417
_chemical_name_systematic
;
3-(Pyridin-2-yl)coumarin
;
_space_group_IT_number 61
_symmetry_cell_setting orthorhombic
_symmetry_space_group_name_Hall '-P 2ac 2ab'
_symmetry_space_group_name_H-M 'P b c a'
_atom_sites_solution_hydrogens geom
_atom_sites_solution_primary direct
_atom_sites_solution_secondary difmap
_audit_creation_method SHELXL-97
_cell_angle_alpha 90.00
_cell_angle_beta 90.00
_cell_angle_gamma 90.00
_cell_formula_units_Z 8
_cell_length_a 7.1107(3)
_cell_length_b 13.9635(5)
_cell_length_c 21.2867(9)
_cell_measurement_reflns_used 4495
_cell_measurement_temperature 293(2)
_cell_measurement_theta_max 72.48
_cell_measurement_theta_min 4.15
_cell_volume 2113.56(15)
_computing_cell_refinement 'SAINT (Siemens, 1996)'
_computing_data_collection 'SMART (Siemens, 1996)'
_computing_data_reduction 'SAINT (Siemens, 1996)'
_computing_molecular_graphics 'SHELXTL (Sheldrick, 2008)'
_computing_publication_material 'SHELXTL (Sheldrick, 2008)'
_computing_structure_refinement 'SHELXL97 (Sheldrick, 2008)'
_computing_structure_solution 'SHELXS97 (Sheldrick, 2008)'
_diffrn_ambient_temperature 293(2)
_diffrn_measured_fraction_theta_full 0.980
_diffrn_measured_fraction_theta_max 0.980
_diffrn_measurement_device_type 'Siemens SMART CCD'
_diffrn_measurement_method '\f and \w scans'
_diffrn_radiation_monochromator graphite
_diffrn_radiation_source 'fine-focus sealed tube'
_diffrn_radiation_type CuK\a
_diffrn_radiation_wavelength 1.54184
_diffrn_reflns_av_R_equivalents 0.0211
_diffrn_reflns_av_sigmaI/netI 0.0280
_diffrn_reflns_limit_h_max 8
_diffrn_reflns_limit_h_min -5
_diffrn_reflns_limit_k_max 17
_diffrn_reflns_limit_k_min -15
_diffrn_reflns_limit_l_max 26
_diffrn_reflns_limit_l_min -16
_diffrn_reflns_number 4495
_diffrn_reflns_theta_full 72.48
_diffrn_reflns_theta_max 72.48
_diffrn_reflns_theta_min 4.15
_exptl_absorpt_coefficient_mu 0.774
_exptl_absorpt_correction_T_max 0.9197
_exptl_absorpt_correction_T_min 0.7953
_exptl_absorpt_correction_type multi-scan
_exptl_absorpt_process_details '(SADABS; Sheldrick, 1996)'
_exptl_crystal_colour colourless
_exptl_crystal_density_diffrn 1.403
_exptl_crystal_density_method 'not measured'
_exptl_crystal_description block
_exptl_crystal_F_000 928
_exptl_crystal_size_max 0.31
_exptl_crystal_size_mid 0.22
_exptl_crystal_size_min 0.11
_refine_diff_density_max 0.548
_refine_diff_density_min -0.427
_refine_ls_extinction_method none
_refine_ls_goodness_of_fit_ref 1.090
_refine_ls_hydrogen_treatment constr
_refine_ls_matrix_type full
_refine_ls_number_parameters 154
_refine_ls_number_reflns 2055
_refine_ls_number_restraints 0
_refine_ls_restrained_S_all 1.090
_refine_ls_R_factor_all 0.0961
_refine_ls_R_factor_gt 0.0722
_refine_ls_shift/su_max 0.000
_refine_ls_shift/su_mean 0.000
_refine_ls_structure_factor_coef Fsqd
_refine_ls_weighting_details 'calc w=1/[\s^2^(Fo^2^)+(0.1725P)^2^] where P=(Fo^2^+2Fc^2^)/3'
_refine_ls_weighting_scheme calc
_refine_ls_wR_factor_gt 0.1905
_refine_ls_wR_factor_ref 0.2304
_reflns_number_gt 1581
_reflns_number_total 2055
_reflns_threshold_expression I>2sigma(I)
_cod_data_source_file hb5667.cif
_cod_data_source_block I
_cod_database_code 2227557
_cod_database_fobs_code 2227557

loop_
_symmetry_equiv_pos_as_xyz
'x, y, z'
'-x+1/2, -y, z+1/2'
'x+1/2, -y+1/2, -z'
'-x, y+1/2, -z+1/2'
'-x, -y, -z'
'x-1/2, y, -z-1/2'
'-x-1/2, y-1/2, z'
'x, -y-1/2, z-1/2'

loop_
_atom_site_type_symbol
_atom_site_label
_atom_site_fract_x
_atom_site_fract_y
_atom_site_fract_z
_atom_site_U_iso_or_equiv
_atom_site_adp_type
_atom_site_calc_flag
_atom_site_refinement_flags
_atom_site_occupancy
_atom_site_disorder_assembly
_atom_site_disorder_group
C C1 0.2429(4) 0.14529(15) 0.41263(10) 0.0430(6) Uani d . 1 . .
C C2 0.3906(4) 0.20503(18) 0.42654(12) 0.0544(7) Uani d . 1 . .
H H2 0.3935 0.2381 0.4645 0.065 Uiso calc R 1 . .
C C3 0.5343(4) 0.21543(19) 0.38377(14) 0.0596(7) Uani d . 1 . .
H H3 0.6346 0.2559 0.3928 0.072 Uiso calc R 1 . .
C C4 0.5307(4) 0.1655(2) 0.32686(13) 0.0577(7) Uani d . 1 . .
H H4 0.6279 0.1730 0.2980 0.069 Uiso calc R 1 . .
C C5 0.3826(4) 0.10503(18) 0.31356(11) 0.0505(6) Uani d . 1 . .
H H5 0.3811 0.0716 0.2758 0.061 Uiso calc R 1 . .
C C6 0.2348(3) 0.09346(15) 0.35618(10) 0.0408(5) Uani d . 1 . .
C C7 0.0765(3) 0.03304(15) 0.34618(9) 0.0410(5) Uani d . 1 . .
H H7 0.0717 -0.0030 0.3095 0.049 Uiso calc R 1 . .
C C8 -0.0669(3) 0.02542(14) 0.38726(9) 0.0393(5) Uani d . 1 . .
C C9 -0.0573(4) 0.08126(16) 0.44606(10) 0.0448(6) Uani d . 1 . .
C C10 -0.2310(3) -0.03764(15) 0.37410(9) 0.0396(5) Uani d . 1 . .
C C11 -0.3687(4) -0.06205(18) 0.41772(11) 0.0497(6) Uani d . 1 . .
H H11 -0.3634 -0.0377 0.4583 0.060 Uiso calc R 1 . .
C C12 -0.5124(4) -0.1222(2) 0.40050(12) 0.0562(7) Uani d . 1 . .
H H12 -0.6053 -0.1386 0.4293 0.067 Uiso calc R 1 . .
C C13 -0.5179(4) -0.15823(19) 0.34010(12) 0.0541(6) Uani d . 1 . .
H H13 -0.6128 -0.1997 0.3273 0.065 Uiso calc R 1 . .
C C14 -0.3768(4) -0.13020(18) 0.29945(11) 0.0507(6) Uani d . 1 . .
H H14 -0.3802 -0.1538 0.2586 0.061 Uiso calc R 1 . .
N N1 -0.2370(3) -0.07198(14) 0.31462(8) 0.0462(5) Uani d . 1 . .
O O1 0.0984(3) 0.13797(12) 0.45491(8) 0.0503(5) Uani d . 1 . .
O O2 -0.1716(3) 0.08250(16) 0.48780(9) 0.0668(6) Uani d . 1 . .

loop_
_atom_site_aniso_label
_atom_site_aniso_U_11
_atom_site_aniso_U_22
_atom_site_aniso_U_33
_atom_site_aniso_U_12
_atom_site_aniso_U_13
_atom_site_aniso_U_23
C1 0.0534(12) 0.0348(10) 0.0408(11) 0.0064(9) -0.0047(9) -0.0012(8)
C2 0.0652(15) 0.0419(11) 0.0562(13) 0.0006(11) -0.0111(11) -0.0058(9)
C3 0.0567(14) 0.0453(12) 0.0768(16) -0.0083(11) -0.0103(13) 0.0041(11)
C4 0.0518(13) 0.0560(14) 0.0652(15) -0.0017(12) 0.0045(12) 0.0062(11)
C5 0.0541(13) 0.0494(12) 0.0479(12) 0.0035(10) 0.0039(10) -0.0010(9)
C6 0.0469(12) 0.0361(10) 0.0394(10) 0.0070(8) -0.0045(8) -0.0012(8)
C7 0.0508(12) 0.0398(10) 0.0324(10) 0.0056(9) -0.0016(8) -0.0047(7)
C8 0.0490(12) 0.0364(9) 0.0325(9) 0.0065(8) -0.0011(8) -0.0021(8)
C9 0.0533(13) 0.0439(11) 0.0372(10) 0.0057(10) 0.0034(9) -0.0063(8)
C10 0.0483(12) 0.0365(10) 0.0341(10) 0.0059(8) -0.0010(8) 0.0021(7)
C11 0.0586(14) 0.0499(12) 0.0406(11) 0.0023(11) 0.0081(10) -0.0003(9)
C12 0.0564(14) 0.0587(14) 0.0535(13) -0.0035(12) 0.0129(11) 0.0070(10)
C13 0.0563(14) 0.0494(12) 0.0566(13) -0.0093(11) -0.0074(11) 0.0059(10)
C14 0.0626(15) 0.0479(12) 0.0416(11) -0.0051(10) -0.0051(10) -0.0017(9)
N1 0.0555(11) 0.0474(10) 0.0357(9) -0.0036(8) 0.0007(8) -0.0011(7)
O1 0.0630(11) 0.0465(9) 0.0415(8) -0.0009(7) 0.0000(7) -0.0119(6)
O2 0.0746(13) 0.0742(13) 0.0514(10) -0.0078(11) 0.0216(9) -0.0240(8)

loop_
_atom_type_symbol
_atom_type_description
_atom_type_scat_dispersion_real
_atom_type_scat_dispersion_imag
_atom_type_scat_source
C C 0.0181 0.0091 'International Tables Vol C Tables 4.2.6.8 and 6.1.1.4'
H H 0.0000 0.0000 'International Tables Vol C Tables 4.2.6.8 and 6.1.1.4'
O O 0.0492 0.0322 'International Tables Vol C Tables 4.2.6.8 and 6.1.1.4'
N N 0.0311 0.0180 'International Tables Vol C Tables 4.2.6.8 and 6.1.1.4'

loop_
_geom_angle_atom_site_label_1
_geom_angle_atom_site_label_2
_geom_angle_atom_site_label_3
_geom_angle_site_symmetry_1
_geom_angle_site_symmetry_3
_geom_angle
_geom_angle_publ_flag
O1 C1 C2 . . 118.5(2) ?
O1 C1 C6 . . 119.5(2) ?
C2 C1 C6 . . 121.9(2) ?
C1 C2 C3 . . 119.3(2) ?
C1 C2 H2 . . 120.4 ?
C3 C2 H2 . . 120.4 ?
C2 C3 C4 . . 120.5(2) ?
C2 C3 H3 . . 119.8 ?
C4 C3 H3 . . 119.8 ?
C5 C4 C3 . . 119.8(3) ?
C5 C4 H4 . . 120.1 ?
C3 C4 H4 . . 120.1 ?
C4 C5 C6 . . 120.8(2) ?
C4 C5 H5 . . 119.6 ?
C6 C5 H5 . . 119.6 ?
C5 C6 C1 . . 117.7(2) ?
C5 C6 C7 . . 124.5(2) ?
C1 C6 C7 . . 117.8(2) ?
C8 C7 C6 . . 123.25(19) ?
C8 C7 H7 . . 118.4 ?
C6 C7 H7 . . 118.4 ?
C7 C8 C9 . . 118.3(2) ?
C7 C8 C10 . . 121.18(18) ?
C9 C8 C10 . . 120.52(19) ?
O2 C9 O1 . . 115.7(2) ?
O2 C9 C8 . . 127.0(2) ?
O1 C9 C8 . . 117.2(2) ?
N1 C10 C11 . . 121.0(2) ?
N1 C10 C8 . . 114.20(19) ?
C11 C10 C8 . . 124.82(19) ?
C12 C11 C10 . . 119.7(2) ?
C12 C11 H11 . . 120.2 ?
C10 C11 H11 . . 120.2 ?
C11 C12 C13 . . 119.5(2) ?
C11 C12 H12 . . 120.2 ?
C13 C12 H12 . . 120.2 ?
C12 C13 C14 . . 117.4(2) ?
C12 C13 H13 . . 121.3 ?
C14 C13 H13 . . 121.3 ?
N1 C14 C13 . . 124.5(2) ?
N1 C14 H14 . . 117.8 ?
C13 C14 H14 . . 117.8 ?
C14 N1 C10 . . 118.0(2) ?
C1 O1 C9 . . 123.88(17) ?

loop_
_geom_bond_atom_site_label_1
_geom_bond_atom_site_label_2
_geom_bond_site_symmetry_2
_geom_bond_distance
_geom_bond_publ_flag
C1 O1 . 1.369(3) ?
C1 C2 . 1.374(4) ?
C1 C6 . 1.404(3) ?
C2 C3 . 1.376(4) ?
C2 H2 . 0.9300 ?
C3 C4 . 1.398(4) ?
C3 H3 . 0.9300 ?
C4 C5 . 1.379(4) ?
C4 H4 . 0.9300 ?
C5 C6 . 1.398(3) ?
C5 H5 . 0.9300 ?
C6 C7 . 1.423(3) ?
C7 C8 . 1.347(3) ?
C7 H7 . 0.9300 ?
C8 C9 . 1.476(3) ?
C8 C10 . 1.489(3) ?
C9 O2 . 1.204(3) ?
C9 O1 . 1.375(3) ?
C10 N1 . 1.355(3) ?
C10 C11 . 1.392(3) ?
C11 C12 . 1.373(4) ?
C11 H11 . 0.9300 ?
C12 C13 . 1.381(4) ?
C12 H12 . 0.9300 ?
C13 C14 . 1.382(4) ?
C13 H13 . 0.9300 ?
C14 N1 . 1.324(3) ?
C14 H14 . 0.9300 ?

loop_
_geom_hbond_atom_site_label_D
_geom_hbond_atom_site_label_H
_geom_hbond_atom_site_label_A
_geom_hbond_site_symmetry_A
_geom_hbond_distance_DH
_geom_hbond_distance_HA
_geom_hbond_distance_DA
_geom_hbond_angle_DHA
C11 H11 O2 . 0.93 2.25 2.875(3) 124
C12 H12 O2 5_456 0.93 2.50 3.318(3) 147

loop_
_geom_torsion_atom_site_label_1
_geom_torsion_atom_site_label_2
_geom_torsion_atom_site_label_3
_geom_torsion_atom_site_label_4
_geom_torsion_site_symmetry_1
_geom_torsion_site_symmetry_2
_geom_torsion_site_symmetry_3
_geom_torsion_site_symmetry_4
_geom_torsion
_geom_torsion_publ_flag
O1 C1 C2 C3 . . . . -178.1(2) ?
C6 C1 C2 C3 . . . . 0.7(4) ?
C1 C2 C3 C4 . . . . -0.3(4) ?
C2 C3 C4 C5 . . . . -0.3(4) ?
C3 C4 C5 C6 . . . . 0.5(4) ?
C4 C5 C6 C1 . . . . -0.1(3) ?
C4 C5 C6 C7 . . . . 179.7(2) ?
O1 C1 C6 C5 . . . . 178.3(2) ?
C2 C1 C6 C5 . . . . -0.5(3) ?
O1 C1 C6 C7 . . . . -1.6(3) ?
C2 C1 C6 C7 . . . . 179.7(2) ?
C5 C6 C7 C8 . . . . -177.9(2) ?
C1 C6 C7 C8 . . . . 1.8(3) ?
C6 C7 C8 C9 . . . . -1.1(3) ?
C6 C7 C8 C10 . . . . 178.96(18) ?
C7 C8 C9 O2 . . . . -179.5(3) ?
C10 C8 C9 O2 . . . . 0.4(4) ?
C7 C8 C9 O1 . . . . 0.2(3) ?
C10 C8 C9 O1 . . . . -179.93(19) ?
C7 C8 C10 N1 . . . . -10.5(3) ?
C9 C8 C10 N1 . . . . 169.58(19) ?
C7 C8 C10 C11 . . . . 168.8(2) ?
C9 C8 C10 C11 . . . . -11.1(3) ?
N1 C10 C11 C12 . . . . 0.4(4) ?
C8 C10 C11 C12 . . . . -178.9(2) ?
C10 C11 C12 C13 . . . . 0.3(4) ?
C11 C12 C13 C14 . . . . -0.7(4) ?
C12 C13 C14 N1 . . . . 0.4(4) ?
C13 C14 N1 C10 . . . . 0.2(4) ?
C11 C10 N1 C14 . . . . -0.7(3) ?
C8 C10 N1 C14 . . . . 178.7(2) ?
C2 C1 O1 C9 . . . . 179.5(2) ?
C6 C1 O1 C9 . . . . 0.7(3) ?
O2 C9 O1 C1 . . . . 179.8(2) ?
C8 C9 O1 C1 . . . . 0.1(3) ?

loop_
_cod_related_entry_id
_cod_related_entry_database
_cod_related_entry_code
1 ChemSpider 9239204
